data_2217539
loop_
_publ_author_name
'Guo, Hang-Ming'
'Li, Hua-Qiong'
'Zhao, Guo-Liang'
'Ng, Seik Weng'

_publ_section_title
;
 Bis(1-adamantylammonium) tetrachloridocobaltate(II)
;
_journal_coeditor_code HJ2005
_journal_issue 2
_journal_name_full 'Acta Crystallographica Section E'
_journal_page_first m415
_journal_page_last m415
_journal_paper_doi 10.1107/S160053680800189X
_journal_volume 64
_journal_year 2008
_chemical_formula_iupac '(C10 H18 N)2 [Co Cl4]'
_chemical_formula_moiety '2(C10 H18 N +), Cl4 Co1 2-'
_chemical_formula_sum 'C20 H36 Cl4 Co N2'
_chemical_formula_weight 505.24
_chemical_name_systematic
;
Bis(1-adamantylammonium) tetrachloridocobaltate(II)
;
_space_group_IT_number 12
_symmetry_cell_setting monoclinic
_symmetry_space_group_name_Hall '-C 2y'
_symmetry_space_group_name_H-M 'C 1 2/m 1'
_atom_sites_solution_hydrogens geom
_atom_sites_solution_primary direct
_atom_sites_solution_secondary difmap
_audit_creation_method SHELXL-97
_cell_angle_alpha 90.00
_cell_angle_beta 104.0870(10)
_cell_angle_gamma 90.00
_cell_formula_units_Z 4
_cell_length_a 30.6005(6)
_cell_length_b 7.30460(10)
_cell_length_c 11.0009(2)
_cell_measurement_reflns_used 3080
_cell_measurement_temperature 295(2)
_cell_measurement_theta_max 22.3
_cell_measurement_theta_min 2.6
_cell_volume 2385.02(7)
_computing_cell_refinement 'SAINT (Bruker, 2006)'
_computing_data_collection 'APEX2 (not SMART) (Bruker, 2006)'
_computing_data_reduction 'SAINT (Bruker, 2006)'
_computing_molecular_graphics 'X-SEED (Barbour, 2001)'
_computing_publication_material 'publCIF (Westrip, 2008)'
_computing_structure_refinement 'SHELXL97 (Sheldrick, 2008)'
_computing_structure_solution 'SHELXS97 (Sheldrick, 2008)'
_diffrn_ambient_temperature 295(2)
_diffrn_measured_fraction_theta_full 0.997
_diffrn_measured_fraction_theta_max 0.997
_diffrn_measurement_device_type 'Bruker APEXII area-detector'
_diffrn_measurement_method '\f and \w'
_diffrn_radiation_monochromator graphite
_diffrn_radiation_source 'fine-focus sealed tube'
_diffrn_radiation_type MoK\a
_diffrn_radiation_wavelength 0.71073
_diffrn_reflns_av_R_equivalents 0.0269
_diffrn_reflns_av_sigmaI/netI 0.0288
_diffrn_reflns_limit_h_max 39
_diffrn_reflns_limit_h_min -28
_diffrn_reflns_limit_k_max 7
_diffrn_reflns_limit_k_min -9
_diffrn_reflns_limit_l_max 14
_diffrn_reflns_limit_l_min -14
_diffrn_reflns_number 11019
_diffrn_reflns_theta_full 27.48
_diffrn_reflns_theta_max 27.48
_diffrn_reflns_theta_min 1.91
_diffrn_standards_decay_% 0
_diffrn_standards_interval_count 0
_diffrn_standards_interval_time 0
_diffrn_standards_number 0
_exptl_absorpt_coefficient_mu 1.176
_exptl_absorpt_correction_T_max 0.862
_exptl_absorpt_correction_T_min 0.709
_exptl_absorpt_correction_type multi-scan
_exptl_absorpt_process_details '(SADABS; Sheldrick, 1996)'
_exptl_crystal_colour Blue
_exptl_crystal_density_diffrn 1.407
_exptl_crystal_density_method 'not measured'
_exptl_crystal_description Block
_exptl_crystal_F_000 1060
_exptl_crystal_size_max 0.40
_exptl_crystal_size_mid 0.22
_exptl_crystal_size_min 0.13
_refine_diff_density_max 0.519
_refine_diff_density_min -0.492
_refine_ls_extinction_method none
_refine_ls_goodness_of_fit_ref 1.045
_refine_ls_hydrogen_treatment constr
_refine_ls_matrix_type full
_refine_ls_number_parameters 142
_refine_ls_number_reflns 2946
_refine_ls_number_restraints 0
_refine_ls_restrained_S_all 1.045
_refine_ls_R_factor_all 0.0606
_refine_ls_R_factor_gt 0.0406
_refine_ls_shift/su_max 0.000
_refine_ls_shift/su_mean 0.000
_refine_ls_structure_factor_coef Fsqd
_refine_ls_weighting_details 'calc w=1/[\s^2^(Fo^2^)+(0.0368P)^2^+2.5214P] where P=(Fo^2^+2Fc^2^)/3'
_refine_ls_weighting_scheme calc
_refine_ls_wR_factor_gt 0.0906
_refine_ls_wR_factor_ref 0.0998
_reflns_number_gt 2115
_reflns_number_total 2946
_reflns_threshold_expression I>2\s(I)
_cod_data_source_file hj2005.cif
_cod_data_source_block I
_cod_original_sg_symbol_H-M 'C 2/m'
_cod_database_code 2217539
_cod_database_fobs_code 2217539

loop_
_symmetry_equiv_pos_as_xyz
'x, y, z'
'-x, y, -z'
'x+1/2, y+1/2, z'
'-x+1/2, y+1/2, -z'
'-x, -y, -z'
'x, -y, z'
'-x+1/2, -y+1/2, -z'
'x+1/2, -y+1/2, z'

loop_
_atom_site_type_symbol
_atom_site_label
_atom_site_fract_x
_atom_site_fract_y
_atom_site_fract_z
_atom_site_U_iso_or_equiv
_atom_site_adp_type
_atom_site_calc_flag
_atom_site_refinement_flags
_atom_site_occupancy
N N1 0.18030(9) 0.5000 0.3577(3) 0.0615(9) Uani d S 1
H H1A 0.1921 0.4006 0.3315 0.092 Uiso calc PR 0.50
H H1B 0.1863 0.4999 0.4410 0.092 Uiso calc SR 1
H H1C 0.1921 0.5995 0.3316 0.092 Uiso calc PR 0.50
C C1 0.13007(10) 0.5000 0.3050(3) 0.0452(8) Uani d S 1
C C2 0.11951(12) 0.5000 0.1618(3) 0.0713(13) Uani d S 1
H H2A 0.1324 0.3923 0.1324 0.086 Uiso calc PR 0.50
H H2B 0.1324 0.6077 0.1324 0.086 Uiso calc PR 0.50
C C3 0.06830(12) 0.5000 0.1108(3) 0.0668(12) Uani d S 1
H H3 0.0611 0.5000 0.0190 0.080 Uiso calc SR 1
C C4 0.04858(9) 0.3300(5) 0.1559(2) 0.0737(9) Uani d . 1
H H4A 0.0613 0.2214 0.1271 0.088 Uiso calc R 1
H H4B 0.0162 0.3277 0.1221 0.088 Uiso calc R 1
C C5 0.05938(9) 0.3314(4) 0.2990(2) 0.0650(8) Uani d . 1
H H5 0.0465 0.2222 0.3286 0.078 Uiso calc R 1
C C6 0.11079(8) 0.3304(4) 0.3507(2) 0.0568(7) Uani d . 1
H H6A 0.1181 0.3289 0.4415 0.068 Uiso calc R 1
H H6B 0.1236 0.2219 0.3220 0.068 Uiso calc R 1
C C7 0.03975(12) 0.5000 0.3436(3) 0.0691(12) Uani d S 1
H H7A 0.0463 0.5000 0.4344 0.083 Uiso calc SR 1
H H7B 0.0073 0.5000 0.3116 0.083 Uiso calc SR 1
N N2 0.30310(10) 0.5000 0.1192(3) 0.0888(13) Uani d S 1
H H2C 0.2904 0.5989 0.1431 0.133 Uiso calc PR 0.50
H H2D 0.2905 0.4000 0.1419 0.133 Uiso calc PR 0.50
H H2E 0.2991 0.5011 0.0363 0.133 Uiso calc SR 1
C C8 0.35290(10) 0.5000 0.1809(3) 0.0483(8) Uani d S 1
C C9 0.35959(12) 0.5000 0.3224(3) 0.0530(9) Uani d S 1
H H9A 0.3457 0.6077 0.3484 0.064 Uiso calc PR 0.50
H H9B 0.3457 0.3923 0.3484 0.064 Uiso calc PR 0.50
C C10 0.40942(14) 0.5000 0.3820(3) 0.0678(11) Uani d S 1
H H10 0.4142 0.5000 0.4734 0.081 Uiso calc SR 1
C C11 0.43062(10) 0.3295(5) 0.3422(3) 0.0803(10) Uani d . 1
H H11A 0.4167 0.2212 0.3675 0.096 Uiso calc R 1
H H11B 0.4625 0.3266 0.3826 0.096 Uiso calc R 1
C C12 0.42392(9) 0.3305(4) 0.1996(2) 0.0650(7) Uani d . 1
H H12A 0.4377 0.2208 0.1738 0.078 Uiso calc R 1
C C13 0.37368(9) 0.3305(4) 0.1389(2) 0.0608(7) Uani d . 1
H H13A 0.3687 0.3304 0.0483 0.073 Uiso calc R 1
H H13B 0.3598 0.2216 0.1634 0.073 Uiso calc R 1
C C14 0.44527(13) 0.5000 0.1588(4) 0.0678(11) Uani d S 1
H H14A 0.4774 0.5000 0.1963 0.081 Uiso calc SR 1
H H14B 0.4408 0.5000 0.0684 0.081 Uiso calc SR 1
Co Co1 0.244385(15) 0.0000 0.28152(4) 0.04942(16) Uani d S 1
Cl Cl1 0.22131(2) 0.24581(10) 0.15542(7) 0.0678(2) Uani d . 1
Cl Cl2 0.21345(4) 0.0000 0.44545(11) 0.0907(4) Uani d S 1
Cl Cl3 0.32036(3) 0.0000 0.34080(8) 0.0561(2) Uani d S 1

loop_
_atom_site_aniso_label
_atom_site_aniso_U_11
_atom_site_aniso_U_22
_atom_site_aniso_U_33
_atom_site_aniso_U_12
_atom_site_aniso_U_13
_atom_site_aniso_U_23
N1 0.0332(15) 0.098(3) 0.0501(16) 0.000 0.0051(12) 0.000
C1 0.0284(15) 0.067(2) 0.0389(15) 0.000 0.0054(12) 0.000
C2 0.0412(19) 0.132(4) 0.0404(17) 0.000 0.0093(15) 0.000
C3 0.044(2) 0.120(4) 0.0323(16) 0.000 0.0007(14) 0.000
C4 0.0519(15) 0.091(2) 0.0671(16) -0.0051(16) -0.0075(12) -0.0215(16)
C5 0.0502(15) 0.070(2) 0.0668(15) -0.0193(14) -0.0016(12) 0.0114(14)
C6 0.0507(14) 0.0539(17) 0.0582(14) 0.0007(12) -0.0012(11) 0.0010(12)
C7 0.0373(19) 0.120(4) 0.0495(19) 0.000 0.0107(15) 0.000
N2 0.0418(18) 0.133(4) 0.092(3) 0.000 0.0173(17) 0.000
C8 0.0323(16) 0.061(2) 0.0527(18) 0.000 0.0119(14) 0.000
C9 0.070(2) 0.046(2) 0.0535(18) 0.000 0.0352(17) 0.000
C10 0.074(3) 0.091(3) 0.0362(17) 0.000 0.0097(17) 0.000
C11 0.0753(19) 0.097(3) 0.0668(17) 0.0301(19) 0.0144(14) 0.0262(17)
C12 0.0609(16) 0.067(2) 0.0719(16) 0.0209(15) 0.0250(13) -0.0030(14)
C13 0.0659(16) 0.0614(19) 0.0603(14) -0.0134(14) 0.0253(12) -0.0185(13)
C14 0.047(2) 0.093(3) 0.068(2) 0.000 0.0234(18) 0.000
Co1 0.0436(3) 0.0467(3) 0.0547(3) 0.000 0.0057(2) 0.000
Cl1 0.0664(4) 0.0531(4) 0.0775(4) 0.0119(3) 0.0051(3) 0.0092(3)
Cl2 0.0614(6) 0.1401(12) 0.0780(7) 0.000 0.0311(5) 0.000
Cl3 0.0433(5) 0.0660(6) 0.0573(5) 0.000 0.0090(4) 0.000

loop_
_atom_type_symbol
_atom_type_description
_atom_type_scat_dispersion_real
_atom_type_scat_dispersion_imag
_atom_type_scat_source
C C 0.0033 0.0016 'International Tables Vol C Tables 4.2.6.8 and 6.1.1.4'
H H 0.0000 0.0000 'International Tables Vol C Tables 4.2.6.8 and 6.1.1.4'
N N 0.0061 0.0033 'International Tables Vol C Tables 4.2.6.8 and 6.1.1.4'
Cl Cl 0.1484 0.1585 'International Tables Vol C Tables 4.2.6.8 and 6.1.1.4'
Co Co 0.3494 0.9721 'International Tables Vol C Tables 4.2.6.8 and 6.1.1.4'

loop_
_geom_angle_atom_site_label_1
_geom_angle_atom_site_label_2
_geom_angle_atom_site_label_3
_geom_angle_site_symmetry_1
_geom_angle_site_symmetry_3
_geom_angle
C1 N1 H1A . . 109.5
C1 N1 H1B . . 109.5
H1A N1 H1B . . 109.5
C1 N1 H1C . . 109.5
H1A N1 H1C . . 109.5
H1B N1 H1C . . 109.5
N1 C1 C6 . 6_565 108.50(17)
N1 C1 C6 . . 108.50(17)
C6 C1 C6 6_565 . 110.3(3)
N1 C1 C2 . . 109.7(2)
C6 C1 C2 6_565 . 109.94(17)
C6 C1 C2 . . 109.94(17)
C1 C2 C3 . . 108.5(3)
C1 C2 H2A . . 110.0
C3 C2 H2A . . 110.0
C1 C2 H2B . . 110.0
C3 C2 H2B . . 110.0
H2A C2 H2B . . 108.4
C4 C3 C4 6_565 . 110.0(3)
C4 C3 C2 6_565 . 109.49(19)
C4 C3 C2 . . 109.49(19)
C4 C3 H3 6_565 . 109.3
C4 C3 H3 . . 109.3
C2 C3 H3 . . 109.3
C3 C4 C5 . . 109.2(2)
C3 C4 H4A . . 109.8
C5 C4 H4A . . 109.8
C3 C4 H4B . . 109.8
C5 C4 H4B . . 109.8
H4A C4 H4B . . 108.3
C7 C5 C4 . . 109.8(3)
C7 C5 C6 . . 109.7(2)
C4 C5 C6 . . 109.0(2)
C7 C5 H5 . . 109.4
C4 C5 H5 . . 109.4
C6 C5 H5 . . 109.4
C1 C6 C5 . . 108.7(2)
C1 C6 H6A . . 109.9
C5 C6 H6A . . 109.9
C1 C6 H6B . . 109.9
C5 C6 H6B . . 109.9
H6A C6 H6B . . 108.3
C5 C7 C5 . 6_565 109.9(3)
C5 C7 H7A . . 109.7
C5 C7 H7A 6_565 . 109.7
C5 C7 H7B . . 109.7
C5 C7 H7B 6_565 . 109.7
H7A C7 H7B . . 108.2
C8 N2 H2C . . 109.5
C8 N2 H2D . . 109.5
H2C N2 H2D . . 109.5
C8 N2 H2E . . 109.5
H2C N2 H2E . . 109.5
H2D N2 H2E . . 109.5
N2 C8 C13 . . 108.41(19)
N2 C8 C13 . 6_565 108.41(19)
C13 C8 C13 . 6_565 109.6(3)
N2 C8 C9 . . 109.3(3)
C13 C8 C9 . . 110.53(19)
C13 C8 C9 6_565 . 110.53(19)
C10 C9 C8 . . 108.4(3)
C10 C9 H9A . . 110.0
C8 C9 H9A . . 110.0
C10 C9 H9B . . 110.0
C8 C9 H9B . . 110.0
H9A C9 H9B . . 108.4
C9 C10 C11 . . 109.4(2)
C9 C10 C11 . 6_565 109.4(2)
C11 C10 C11 . 6_565 110.3(4)
C9 C10 H10 . . 109.2
C11 C10 H10 . . 109.2
C11 C10 H10 6_565 . 109.2
C10 C11 C12 . . 109.4(2)
C10 C11 H11A . . 109.8
C12 C11 H11A . . 109.8
C10 C11 H11B . . 109.8
C12 C11 H11B . . 109.8
H11A C11 H11B . . 108.2
C14 C12 C13 . . 109.4(3)
C14 C12 C11 . . 110.3(3)
C13 C12 C11 . . 108.6(2)
C14 C12 H12A . . 109.5
C13 C12 H12A . . 109.5
C11 C12 H12A . . 109.5
C8 C13 C12 . . 108.7(2)
C8 C13 H13A . . 109.9
C12 C13 H13A . . 109.9
C8 C13 H13B . . 109.9
C12 C13 H13B . . 109.9
H13A C13 H13B . . 108.3
C12 C14 C12 6_565 . 109.3(3)
C12 C14 H14A 6_565 . 109.8
C12 C14 H14A . . 109.8
C12 C14 H14B 6_565 . 109.8
C12 C14 H14B . . 109.8
H14A C14 H14B . . 108.3
Cl2 Co1 Cl3 . . 112.11(4)
Cl2 Co1 Cl1 . . 111.30(3)
Cl3 Co1 Cl1 . . 108.75(3)
Cl2 Co1 Cl1 . 6 111.30(3)
Cl3 Co1 Cl1 . 6 108.74(3)
Cl1 Co1 Cl1 . 6 104.31(4)

loop_
_geom_bond_atom_site_label_1
_geom_bond_atom_site_label_2
_geom_bond_site_symmetry_2
_geom_bond_distance
N1 C1 . 1.505(4)
N1 H1A . 0.8900
N1 H1B . 0.8900
N1 H1C . 0.8900
C1 C6 6_565 1.509(3)
C1 C6 . 1.509(3)
C1 C2 . 1.530(4)
C2 C3 . 1.530(5)
C2 H2A . 0.9700
C2 H2B . 0.9700
C3 C4 6_565 1.516(4)
C3 C4 . 1.516(4)
C3 H3 . 0.9800
C4 C5 . 1.528(4)
C4 H4A . 0.9700
C4 H4B . 0.9700
C5 C7 . 1.504(4)
C5 C6 . 1.537(3)
C5 H5 . 0.9800
C6 H6A . 0.9700
C6 H6B . 0.9700
C7 C5 6_565 1.504(4)
C7 H7A . 0.9700
C7 H7B . 0.9700
N2 C8 . 1.510(4)
N2 H2C . 0.8900
N2 H2D . 0.8900
N2 H2E . 0.8900
C8 C13 . 1.515(3)
C8 C13 6_565 1.515(3)
C8 C9 . 1.520(4)
C9 C10 . 1.506(5)
C9 H9A . 0.9700
C9 H9B . 0.9700
C10 C11 . 1.517(4)
C10 C11 6_565 1.517(4)
C10 H10 . 0.9800
C11 C12 . 1.531(4)
C11 H11A . 0.9700
C11 H11B . 0.9700
C12 C14 . 1.518(4)
C12 C13 . 1.520(4)
C12 H12A . 0.9800
C13 H13A . 0.9700
C13 H13B . 0.9700
C14 C12 6_565 1.518(4)
C14 H14A . 0.9700
C14 H14B . 0.9700
Co1 Cl2 . 2.2313(11)
Co1 Cl3 . 2.2567(9)
Co1 Cl1 . 2.2738(7)
Co1 Cl1 6 2.2738(7)

loop_
_geom_hbond_atom_site_label_D
_geom_hbond_atom_site_label_H
_geom_hbond_atom_site_label_A
_geom_hbond_site_symmetry_A
_geom_hbond_distance_DH
_geom_hbond_distance_HA
_geom_hbond_distance_DA
_geom_hbond_angle_DHA
N2 H2E Cl1 4 0.89 2.72 3.437(3) 138.5
N2 H2E Cl1 4 0.89 2.72 3.437(3) 138.5
N2 H2D Cl1 . 0.89 2.43 3.218(3) 147.2
N2 H2C Cl1 6_565 0.89 2.43 3.218(3) 147.5
N1 H1C Cl1 6_565 0.89 2.58 3.366(2) 147.2
N1 H1B Cl3 7_556 0.89 2.46 3.322(3) 163.7
N1 H1A Cl1 . 0.89 2.58 3.366(2) 147.3
